data_7019783
loop_
_publ_author_name
'Brown, Christopher C.'
'Stephan, Douglas W.'

_publ_section_title
;
 Rearrangements of phosphinoimines to phosphine-imines in ruthenium
 chelate complexes.
;
_journal_issue 31
_journal_name_full 'Dalton transactions (Cambridge, England : 2003)'
_journal_page_first 9431
_journal_page_last 9438
_journal_paper_doi 10.1039/c2dt30505d
_journal_volume 41
_journal_year 2012
_chemical_formula_sum 'C120 H107 Br3 Cl4 N2 P6 Ru2'
_chemical_formula_weight 2346.57
_chemical_name_systematic
;
?
;
_space_group_IT_number 14
_symmetry_cell_setting monoclinic
_symmetry_space_group_name_Hall '-P 2yn'
_symmetry_space_group_name_H-M 'P 1 21/n 1'
_atom_sites_solution_hydrogens geom
_atom_sites_solution_primary direct
_atom_sites_solution_secondary difmap
_audit_creation_method SHELXL-97
_cell_angle_alpha 90.00
_cell_angle_beta 99.453(2)
_cell_angle_gamma 90.00
_cell_formula_units_Z 2
_cell_length_a 17.1587(7)
_cell_length_b 14.9111(6)
_cell_length_c 20.5139(8)
_cell_measurement_temperature 150(2)
_cell_volume 5177.3(4)
_computing_cell_refinement 'Bruker SAINT'
_computing_data_collection 'Bruker APEX2'
_computing_data_reduction 'Bruker SAINT'
_computing_molecular_graphics 'Bruker SHELXTL'
_computing_publication_material 'Bruker SHELXTL'
_computing_structure_refinement 'SHELXL-97 (Sheldrick, 1997)'
_computing_structure_solution 'SHELXS-97 (Sheldrick, 1990)'
_diffrn_ambient_temperature 150(2)
_diffrn_measured_fraction_theta_full 0.997
_diffrn_measured_fraction_theta_max 0.997
_diffrn_radiation_monochromator graphite
_diffrn_radiation_source 'fine-focus sealed tube'
_diffrn_radiation_type MoK\a
_diffrn_radiation_wavelength 0.71073
_diffrn_reflns_av_R_equivalents 0.0681
_diffrn_reflns_av_sigmaI/netI 0.0344
_diffrn_reflns_limit_h_max 20
_diffrn_reflns_limit_h_min -20
_diffrn_reflns_limit_k_max 17
_diffrn_reflns_limit_k_min -17
_diffrn_reflns_limit_l_max 24
_diffrn_reflns_limit_l_min -24
_diffrn_reflns_number 110013
_diffrn_reflns_theta_full 24.69
_diffrn_reflns_theta_max 24.69
_diffrn_reflns_theta_min 1.44
_exptl_absorpt_coefficient_mu 1.697
_exptl_absorpt_correction_T_max 0.7451
_exptl_absorpt_correction_T_min 0.6701
_exptl_absorpt_correction_type multi-scan
_exptl_absorpt_process_details SADABS
_exptl_crystal_colour red
_exptl_crystal_density_diffrn 1.505
_exptl_crystal_density_method 'not measured'
_exptl_crystal_description block
_exptl_crystal_F_000 2384
_exptl_crystal_size_max 0.3
_exptl_crystal_size_mid 0.3
_exptl_crystal_size_min 0.3
_refine_diff_density_max 2.011
_refine_diff_density_min -1.841
_refine_diff_density_rms 0.120
_refine_ls_extinction_method none
_refine_ls_goodness_of_fit_ref 1.052
_refine_ls_hydrogen_treatment constr
_refine_ls_matrix_type full
_refine_ls_number_parameters 635
_refine_ls_number_reflns 8775
_refine_ls_number_restraints 6
_refine_ls_restrained_S_all 1.052
_refine_ls_R_factor_all 0.0682
_refine_ls_R_factor_gt 0.0493
_refine_ls_shift/su_max 0.000
_refine_ls_shift/su_mean 0.000
_refine_ls_structure_factor_coef Fsqd
_refine_ls_weighting_details 'calc w=1/[\s^2^(Fo^2^)+(0.0744P)^2^+21.1444P] where P=(Fo^2^+2Fc^2^)/3'
_refine_ls_weighting_scheme calc
_refine_ls_wR_factor_gt 0.1342
_refine_ls_wR_factor_ref 0.1470
_reflns_number_gt 6840
_reflns_number_total 8775
_reflns_threshold_expression >2sigma(I)
_cod_data_source_file c2dt30505d.txt
_cod_data_source_block ccb011_0m
_cod_original_sg_symbol_H-M P2(1)/n
_cod_database_code 7019783

loop_
_symmetry_equiv_pos_as_xyz
'x, y, z'
'-x+1/2, y+1/2, -z+1/2'
'-x, -y, -z'
'x-1/2, -y-1/2, z-1/2'

loop_
_atom_site_label
_atom_site_type_symbol
_atom_site_fract_x
_atom_site_fract_y
_atom_site_fract_z
_atom_site_U_iso_or_equiv
_atom_site_adp_type
_atom_site_occupancy
_atom_site_symmetry_multiplicity
_atom_site_calc_flag
_atom_site_refinement_flags
_atom_site_disorder_assembly
_atom_site_disorder_group
Ru1 Ru 0.31306(2) 0.41342(2) 0.090292(17) 0.01315(12) Uani 1 1 d . . .
P2 P 0.39642(7) 0.42357(8) 0.19608(6) 0.0156(3) Uani 1 1 d . . .
Cl2 Cl 0.39781(6) 0.53249(7) 0.05266(5) 0.0155(2) Uani 1 1 d . . .
P3 P 0.23524(7) 0.43725(8) -0.01641(6) 0.0164(3) Uani 1 1 d . . .
Cl1 Cl 0.22276(7) 0.51060(8) 0.14041(5) 0.0187(3) Uani 1 1 d . . .
C16 C 0.2803(3) 0.3807(3) -0.0803(2) 0.0198(11) Uani 1 1 d . . .
N1 N 0.3855(2) 0.3319(3) 0.04952(18) 0.0159(8) Uani 1 1 d . . .
H1A H 0.4034 0.3582 0.0165 0.019 Uiso 1 1 calc R . .
C41 C 0.3551(3) 0.2977(3) 0.2890(2) 0.0236(11) Uani 1 1 d . . .
H41A H 0.3878 0.2559 0.2712 0.028 Uiso 1 1 calc R . .
C10 C 0.4611(3) 0.2128(3) 0.0109(2) 0.0198(10) Uani 1 1 d . . .
C15 C 0.5195(3) 0.2643(3) -0.0105(2) 0.0225(11) Uani 1 1 d . . .
H15A H 0.5304 0.3228 0.0069 0.027 Uiso 1 1 calc R . .
C17 C 0.2580(3) 0.2950(4) -0.1029(2) 0.0236(11) Uani 1 1 d . . .
H17A H 0.2126 0.2677 -0.0905 0.028 Uiso 1 1 calc R . .
C51 C 0.3952(3) 0.6147(3) 0.1982(2) 0.0225(11) Uani 1 1 d . . .
H51A H 0.3512 0.6118 0.1634 0.027 Uiso 1 1 calc R . .
C39 C 0.5338(3) 0.3790(3) 0.1508(2) 0.0219(11) Uani 1 1 d . . .
H39A H 0.5113 0.4143 0.1139 0.026 Uiso 1 1 calc R . .
C38 C 0.6078(3) 0.3398(4) 0.1520(3) 0.0271(12) Uani 1 1 d . . .
H38A H 0.6353 0.3481 0.1159 0.032 Uiso 1 1 calc R . .
C29 C 0.0871(3) 0.4060(3) 0.0183(3) 0.0237(11) Uani 1 1 d . . .
H29A H 0.1136 0.4161 0.0621 0.028 Uiso 1 1 calc R . .
C40 C 0.3523(3) 0.3867(3) 0.2671(2) 0.0192(10) Uani 1 1 d . . .
C6 C 0.4444(3) 0.0742(3) 0.1912(3) 0.0272(12) Uani 1 1 d . . .
H6A H 0.4843 0.0325 0.2082 0.033 Uiso 1 1 calc R . .
C50 C 0.4243(3) 0.6982(4) 0.2226(3) 0.0275(12) Uani 1 1 d . . .
H50A H 0.4002 0.7516 0.2036 0.033 Uiso 1 1 calc R . .
C5 C 0.3746(3) 0.0780(3) 0.2172(3) 0.0278(12) Uani 1 1 d . . .
H5A H 0.3659 0.0377 0.2512 0.033 Uiso 1 1 calc R . .
C26 C 0.2064(4) 0.7115(4) -0.0322(3) 0.0354(14) Uani 1 1 d . . .
H26A H 0.2078 0.7614 -0.0033 0.042 Uiso 1 1 calc R . .
C9 C 0.4130(3) 0.2503(3) 0.0590(2) 0.0182(10) Uani 1 1 d . . .
C44 C 0.2630(3) 0.4187(4) 0.3440(3) 0.0328(13) Uani 1 1 d . . .
H44A H 0.2321 0.4606 0.3636 0.039 Uiso 1 1 calc R . .
C46 C 0.4304(3) 0.5371(3) 0.2246(2) 0.0199(10) Uani 1 1 d . . .
C27 C 0.2248(3) 0.6259(3) -0.0061(3) 0.0259(12) Uani 1 1 d . . .
H27A H 0.2383 0.6177 0.0403 0.031 Uiso 1 1 calc R . .
C21 C 0.3469(3) 0.4193(4) -0.0996(2) 0.0245(11) Uani 1 1 d . . .
H21A H 0.3631 0.4777 -0.0846 0.029 Uiso 1 1 calc R . .
C20 C 0.3897(3) 0.3729(4) -0.1405(3) 0.0311(13) Uani 1 1 d . . .
H20A H 0.4347 0.4000 -0.1538 0.037 Uiso 1 1 calc R . .
C28 C 0.1297(3) 0.4059(3) -0.0335(2) 0.0197(10) Uani 1 1 d . . .
C4 C 0.3185(3) 0.1402(3) 0.1936(2) 0.0237(11) Uani 1 1 d . . .
H4A H 0.2711 0.1425 0.2119 0.028 Uiso 1 1 calc R . .
C22 C 0.2232(3) 0.5532(3) -0.0485(2) 0.0202(11) Uani 1 1 d . . .
C45 C 0.3059(3) 0.4468(4) 0.2958(2) 0.0243(11) Uani 1 1 d . . .
H45A H 0.3034 0.5078 0.2822 0.029 Uiso 1 1 calc R . .
C13 C 0.5457(4) 0.1455(4) -0.0825(3) 0.0327(13) Uani 1 1 d . . .
H13A H 0.5747 0.1222 -0.1143 0.039 Uiso 1 1 calc R . .
C11 C 0.4459(3) 0.1270(3) -0.0149(3) 0.0286(12) Uani 1 1 d . . .
H11A H 0.4067 0.0907 -0.0003 0.034 Uiso 1 1 calc R . .
C42 C 0.3112(3) 0.2693(4) 0.3363(3) 0.0279(12) Uani 1 1 d . . .
H42A H 0.3128 0.2082 0.3497 0.033 Uiso 1 1 calc R . .
C3 C 0.3283(3) 0.2009(3) 0.1431(2) 0.0196(10) Uani 1 1 d . . .
C8 C 0.3981(3) 0.1940(3) 0.1150(2) 0.0196(10) Uani 1 1 d . . .
C7 C 0.4556(3) 0.1313(3) 0.1404(3) 0.0244(11) Uani 1 1 d . . .
H7A H 0.5031 0.1277 0.1225 0.029 Uiso 1 1 calc R . .
C14 C 0.5619(3) 0.2307(4) -0.0571(3) 0.0295(13) Uani 1 1 d . . .
H14A H 0.6019 0.2661 -0.0715 0.035 Uiso 1 1 calc R . .
C34 C 0.4926(3) 0.3669(3) 0.2032(2) 0.0192(10) Uani 1 1 d . . .
C30 C 0.0062(3) 0.3913(4) 0.0071(3) 0.0296(12) Uani 1 1 d . . .
H30A H -0.0224 0.3915 0.0430 0.036 Uiso 1 1 calc R . .
C12 C 0.4882(4) 0.0950(4) -0.0619(3) 0.0336(13) Uani 1 1 d . . .
H12A H 0.4769 0.0369 -0.0801 0.040 Uiso 1 1 calc R . .
C23 C 0.2032(3) 0.5675(4) -0.1164(3) 0.0270(12) Uani 1 1 d . . .
H23A H 0.2020 0.5182 -0.1459 0.032 Uiso 1 1 calc R . .
C43 C 0.2653(3) 0.3296(4) 0.3636(3) 0.0336(14) Uani 1 1 d . . .
H43A H 0.2351 0.3103 0.3959 0.040 Uiso 1 1 calc R . .
C25 C 0.1865(3) 0.7242(4) -0.0991(3) 0.0338(13) Uani 1 1 d . . .
H25A H 0.1737 0.7826 -0.1161 0.041 Uiso 1 1 calc R . .
C49 C 0.4869(3) 0.7038(4) 0.2733(3) 0.0323(13) Uani 1 1 d . . .
H49A H 0.5059 0.7605 0.2899 0.039 Uiso 1 1 calc R . .
C24 C 0.1850(3) 0.6523(4) -0.1415(3) 0.0316(13) Uani 1 1 d . . .
H24A H 0.1714 0.6610 -0.1879 0.038 Uiso 1 1 calc R . .
C32 C 0.0092(3) 0.3765(4) -0.1089(3) 0.0329(13) Uani 1 1 d . . .
H32A H -0.0175 0.3667 -0.1527 0.039 Uiso 1 1 calc R . .
C18 C 0.3021(3) 0.2490(4) -0.1436(3) 0.0311(13) Uani 1 1 d . . .
H18A H 0.2866 0.1904 -0.1585 0.037 Uiso 1 1 calc R . .
C48 C 0.5217(4) 0.6262(4) 0.2998(3) 0.0471(17) Uani 1 1 d . . .
H48A H 0.5656 0.6293 0.3346 0.057 Uiso 1 1 calc R . .
C47 C 0.4937(4) 0.5434(4) 0.2761(3) 0.0385(15) Uani 1 1 d . . .
H47A H 0.5179 0.4903 0.2954 0.046 Uiso 1 1 calc R . .
C33 C 0.0899(3) 0.3906(4) -0.0972(3) 0.0276(12) Uani 1 1 d . . .
H33A H 0.1185 0.3898 -0.1331 0.033 Uiso 1 1 calc R . .
C19 C 0.3672(3) 0.2876(4) -0.1621(3) 0.0350(14) Uani 1 1 d . . .
H19A H 0.3970 0.2559 -0.1898 0.042 Uiso 1 1 calc R . .
C31 C -0.0327(3) 0.3765(4) -0.0567(3) 0.0326(13) Uani 1 1 d . . .
H31A H -0.0882 0.3664 -0.0646 0.039 Uiso 1 1 calc R . .
P1 P 0.25370(7) 0.28514(9) 0.11266(6) 0.0189(3) Uani 1 1 d . . .
C2 C 0.2018(3) 0.2161(4) 0.0453(3) 0.0295(12) Uani 1 1 d . . .
H2A H 0.1795 0.1632 0.0637 0.044 Uiso 1 1 calc R . .
H2B H 0.2389 0.1971 0.0164 0.044 Uiso 1 1 calc R . .
H2C H 0.1591 0.2512 0.0196 0.044 Uiso 1 1 calc R . .
C35 C 0.5285(3) 0.3185(4) 0.2582(3) 0.0283(12) Uani 1 1 d . . .
H35A H 0.5027 0.3127 0.2956 0.034 Uiso 1 1 calc R . .
C36 C 0.6017(3) 0.2789(4) 0.2588(3) 0.0350(14) Uani 1 1 d . . .
H36A H 0.6250 0.2446 0.2959 0.042 Uiso 1 1 calc R . .
C37 C 0.6409(3) 0.2892(4) 0.2056(3) 0.0365(14) Uani 1 1 d . . .
H37A H 0.6907 0.2612 0.2059 0.044 Uiso 1 1 calc R . .
C1 C 0.1839(3) 0.2846(4) 0.1702(3) 0.0285(12) Uani 1 1 d . . .
H1B H 0.1639 0.2236 0.1740 0.043 Uiso 1 1 calc R . .
H1C H 0.1397 0.3248 0.1540 0.043 Uiso 1 1 calc R . .
H1D H 0.2103 0.3052 0.2136 0.043 Uiso 1 1 calc R . .
Br1 Br 0.66947(7) 0.03546(8) 0.21548(5) 0.0875(3) Uani 1 1 d . . .
C200 C 0.7219(4) 0.0266(4) 0.1416(3) 0.0507(18) Uani 1 1 d D . .
C201 C 0.7932(4) -0.0207(5) 0.1483(4) 0.061(2) Uani 1 1 d D . .
H20B H 0.8171 -0.0456 0.1894 0.073 Uiso 1 1 calc R . .
C202 C 0.7226(4) 0.0556(6) 0.0256(3) 0.084(3) Uani 1 1 d D . .
H20C H 0.6992 0.0813 -0.0153 0.101 Uiso 1 1 calc R . .
C203 C 0.6868(4) 0.0652(5) 0.0818(3) 0.0554(19) Uani 1 1 d D . .
H20D H 0.6389 0.0979 0.0794 0.067 Uiso 1 1 calc R . .
C205 C 0.7934(5) 0.0076(5) 0.0305(4) 0.109(5) Uani 1 1 d D . .
H20E H 0.8181 0.0000 -0.0072 0.131 Uiso 1 1 calc R . .
C204 C 0.8276(5) -0.0293(6) 0.0913(4) 0.074(3) Uani 1 1 d D . .
H20F H 0.8759 -0.0613 0.0939 0.089 Uiso 1 1 calc R . .
C110 C 0.9692(4) 0.9854(6) 0.9447(4) 0.060(2) Uani 1 1 d . A -1
C111 C 0.9579(8) 1.0838(11) 0.9408(8) 0.053(4) Uani 0.50 1 d P A -1
C112 C 0.9843(11) 0.8865(14) 0.9538(10) 0.087(7) Uani 0.50 1 d P A -1
C113 C 1.0134(8) 0.8304(9) 0.9895(7) 0.026(3) Uiso 0.50 1 d P A -1
C114 C 0.9943(8) 1.0358(9) 0.9908(7) 0.041(3) Uani 0.50 1 d P A -1
Br5A Br 0.98080(11) 1.15667(14) 0.97011(15) 0.0807(6) Uani 0.50 1 d P A -1

loop_
_atom_site_aniso_label
_atom_site_aniso_U_11
_atom_site_aniso_U_22
_atom_site_aniso_U_33
_atom_site_aniso_U_23
_atom_site_aniso_U_13
_atom_site_aniso_U_12
Ru1 0.0119(2) 0.0145(2) 0.0136(2) -0.00099(15) 0.00377(14) -0.00037(15)
P2 0.0150(6) 0.0174(6) 0.0144(6) 0.0007(5) 0.0023(5) -0.0005(5)
Cl2 0.0157(6) 0.0138(5) 0.0169(6) 0.0012(4) 0.0029(4) -0.0019(4)
P3 0.0150(6) 0.0195(6) 0.0145(6) -0.0021(5) 0.0023(5) -0.0002(5)
Cl1 0.0165(6) 0.0236(6) 0.0166(6) -0.0040(5) 0.0047(5) 0.0045(5)
C16 0.021(3) 0.025(3) 0.013(2) -0.002(2) 0.001(2) 0.004(2)
N1 0.014(2) 0.019(2) 0.0149(19) -0.0004(16) 0.0047(16) -0.0037(16)
C41 0.024(3) 0.024(3) 0.021(3) 0.002(2) -0.001(2) 0.000(2)
C10 0.024(3) 0.017(2) 0.021(2) 0.004(2) 0.010(2) 0.007(2)
C15 0.026(3) 0.018(2) 0.025(3) 0.001(2) 0.009(2) 0.003(2)
C17 0.023(3) 0.030(3) 0.019(3) -0.002(2) 0.004(2) -0.003(2)
C51 0.026(3) 0.024(3) 0.018(2) -0.005(2) 0.007(2) -0.002(2)
C39 0.021(3) 0.022(3) 0.023(3) 0.000(2) 0.002(2) -0.001(2)
C38 0.016(3) 0.032(3) 0.034(3) 0.002(2) 0.006(2) 0.001(2)
C29 0.021(3) 0.023(3) 0.027(3) -0.001(2) 0.004(2) 0.003(2)
C40 0.017(3) 0.024(3) 0.016(2) 0.002(2) 0.0005(19) -0.002(2)
C6 0.035(3) 0.021(3) 0.024(3) 0.005(2) 0.002(2) 0.001(2)
C50 0.037(3) 0.020(3) 0.030(3) -0.006(2) 0.018(3) 0.000(2)
C5 0.042(3) 0.020(3) 0.022(3) 0.004(2) 0.008(2) -0.006(2)
C26 0.040(4) 0.027(3) 0.037(3) -0.004(3) -0.002(3) 0.006(3)
C9 0.020(3) 0.014(2) 0.021(2) 0.000(2) 0.007(2) -0.001(2)
C44 0.030(3) 0.044(4) 0.026(3) 0.002(3) 0.010(2) 0.008(3)
C46 0.020(3) 0.024(3) 0.017(2) 0.000(2) 0.006(2) -0.004(2)
C27 0.028(3) 0.024(3) 0.024(3) -0.001(2) 0.000(2) 0.005(2)
C21 0.025(3) 0.031(3) 0.018(3) -0.003(2) 0.005(2) -0.003(2)
C20 0.028(3) 0.038(3) 0.030(3) -0.009(3) 0.011(2) -0.007(3)
C28 0.015(2) 0.018(2) 0.025(3) 0.000(2) -0.002(2) 0.000(2)
C4 0.030(3) 0.019(3) 0.024(3) -0.001(2) 0.011(2) -0.009(2)
C22 0.013(2) 0.025(3) 0.022(3) 0.003(2) 0.002(2) 0.001(2)
C45 0.029(3) 0.025(3) 0.020(3) 0.004(2) 0.007(2) 0.006(2)
C13 0.043(4) 0.030(3) 0.030(3) 0.000(2) 0.021(3) 0.008(3)
C11 0.040(3) 0.016(3) 0.033(3) 0.003(2) 0.016(3) 0.001(2)
C42 0.027(3) 0.026(3) 0.028(3) 0.008(2) -0.002(2) -0.005(2)
C3 0.024(3) 0.016(2) 0.020(2) -0.003(2) 0.006(2) -0.004(2)
C8 0.024(3) 0.014(2) 0.021(3) 0.000(2) 0.006(2) -0.004(2)
C7 0.027(3) 0.021(3) 0.026(3) 0.001(2) 0.008(2) 0.001(2)
C14 0.031(3) 0.029(3) 0.034(3) 0.005(2) 0.018(2) 0.004(2)
C34 0.019(3) 0.015(2) 0.022(3) -0.003(2) 0.000(2) -0.001(2)
C30 0.021(3) 0.030(3) 0.038(3) -0.004(2) 0.008(2) -0.001(2)
C12 0.048(4) 0.019(3) 0.037(3) -0.008(2) 0.017(3) 0.003(3)
C23 0.033(3) 0.030(3) 0.018(3) -0.001(2) 0.001(2) 0.002(2)
C43 0.029(3) 0.053(4) 0.021(3) 0.016(3) 0.010(2) 0.003(3)
C25 0.031(3) 0.026(3) 0.042(3) 0.010(3) -0.002(3) 0.007(2)
C49 0.029(3) 0.027(3) 0.043(3) -0.012(3) 0.012(3) -0.010(2)
C24 0.027(3) 0.039(3) 0.027(3) 0.010(3) -0.002(2) 0.001(3)
C32 0.023(3) 0.038(3) 0.032(3) -0.009(3) -0.013(2) 0.001(2)
C18 0.034(3) 0.030(3) 0.028(3) -0.010(2) 0.003(2) 0.001(3)
C48 0.041(4) 0.042(4) 0.050(4) -0.017(3) -0.017(3) -0.009(3)
C47 0.039(4) 0.030(3) 0.039(3) -0.003(3) -0.016(3) -0.001(3)
C33 0.026(3) 0.029(3) 0.027(3) -0.003(2) 0.003(2) 0.000(2)
C19 0.034(3) 0.047(4) 0.026(3) -0.011(3) 0.010(3) 0.004(3)
C31 0.018(3) 0.028(3) 0.050(4) -0.006(3) 0.002(3) -0.001(2)
P1 0.0174(6) 0.0198(7) 0.0208(6) -0.0005(5) 0.0069(5) -0.0035(5)
C2 0.032(3) 0.021(3) 0.034(3) -0.003(2) 0.001(2) -0.008(2)
C35 0.021(3) 0.035(3) 0.028(3) 0.005(2) 0.001(2) 0.000(2)
C36 0.025(3) 0.036(3) 0.043(3) 0.016(3) 0.001(3) 0.003(3)
C37 0.018(3) 0.035(3) 0.055(4) 0.011(3) 0.003(3) 0.008(2)
C1 0.025(3) 0.032(3) 0.032(3) 0.005(2) 0.014(2) -0.001(2)
Br1 0.1032(8) 0.1103(8) 0.0559(5) 0.0164(5) 0.0338(5) 0.0175(6)
C200 0.070(5) 0.044(4) 0.041(4) 0.003(3) 0.015(4) -0.014(4)
C201 0.045(4) 0.054(5) 0.080(6) -0.002(4) -0.001(4) -0.005(4)
C202 0.053(5) 0.105(7) 0.085(6) 0.068(6) -0.016(5) -0.039(5)
C203 0.060(5) 0.050(4) 0.059(5) 0.015(4) 0.017(4) 0.002(4)
C205 0.184(12) 0.041(5) 0.143(10) -0.020(6) 0.144(10) -0.026(6)
C204 0.060(5) 0.069(6) 0.098(7) 0.006(5) 0.029(5) -0.005(4)
C110 0.041(4) 0.088(6) 0.050(5) 0.021(4) 0.003(3) -0.011(4)
C111 0.039(8) 0.061(10) 0.061(9) 0.021(8) 0.014(7) -0.007(7)
C112 0.071(12) 0.091(15) 0.109(15) -0.063(13) 0.048(11) -0.063(11)
C114 0.046(8) 0.033(6) 0.041(7) 0.007(6) 0.000(6) 0.003(6)
Br5A 0.0547(11) 0.0581(12) 0.126(2) 0.0285(13) 0.0047(12) 0.0086(9)

loop_
_atom_type_symbol
_atom_type_description
_atom_type_scat_dispersion_real
_atom_type_scat_dispersion_imag
_atom_type_scat_source
C C 0.0033 0.0016 'International Tables Vol C Tables 4.2.6.8 and 6.1.1.4'
H H 0.0000 0.0000 'International Tables Vol C Tables 4.2.6.8 and 6.1.1.4'
P P 0.1023 0.0942 'International Tables Vol C Tables 4.2.6.8 and 6.1.1.4'
Cl Cl 0.1484 0.1585 'International Tables Vol C Tables 4.2.6.8 and 6.1.1.4'
Ru Ru -1.2594 0.8363 'International Tables Vol C Tables 4.2.6.8 and 6.1.1.4'
N N 0.0061 0.0033 'International Tables Vol C Tables 4.2.6.8 and 6.1.1.4'
Br Br -0.2901 2.4595 'International Tables Vol C Tables 4.2.6.8 and 6.1.1.4'

loop_
_geom_angle_atom_site_label_1
_geom_angle_atom_site_label_2
_geom_angle_atom_site_label_3
_geom_angle
N1 Ru1 P1 84.40(11)
N1 Ru1 P3 89.97(11)
P1 Ru1 P3 96.28(5)
N1 Ru1 P2 95.55(11)
P1 Ru1 P2 95.27(5)
P3 Ru1 P2 167.64(4)
N1 Ru1 Cl1 178.86(11)
P1 Ru1 Cl1 94.48(4)
P3 Ru1 Cl1 89.98(4)
P2 Ru1 Cl1 84.72(4)
N1 Ru1 Cl2 82.56(11)
P1 Ru1 Cl2 166.94(4)
P3 Ru1 Cl2 82.97(4)
P2 Ru1 Cl2 86.78(4)
Cl1 Ru1 Cl2 98.56(4)
C40 P2 C34 106.3(2)
C40 P2 C46 100.0(2)
C34 P2 C46 99.4(2)
C40 P2 Ru1 115.94(16)
C34 P2 Ru1 115.91(16)
C46 P2 Ru1 116.91(16)
C16 P3 C28 105.3(2)
C16 P3 C22 102.2(2)
C28 P3 C22 96.9(2)
C16 P3 Ru1 110.37(16)
C28 P3 Ru1 121.16(16)
C22 P3 Ru1 118.44(16)
C17 C16 C21 118.5(5)
C17 C16 P3 122.4(4)
C21 C16 P3 118.4(4)
C9 N1 Ru1 137.0(3)
C42 C41 C40 121.3(5)
C15 C10 C11 119.1(4)
C15 C10 C9 120.4(4)
C11 C10 C9 120.4(4)
C14 C15 C10 120.4(5)
C16 C17 C18 120.3(5)
C46 C51 C50 119.9(5)
C34 C39 C38 120.5(5)
C37 C38 C39 120.0(5)
C28 C29 C30 120.8(5)
C45 C40 C41 117.8(5)
C45 C40 P2 118.9(4)
C41 C40 P2 122.9(4)
C7 C6 C5 120.0(5)
C49 C50 C51 120.9(5)
C4 C5 C6 119.4(5)
C25 C26 C27 120.8(5)
N1 C9 C8 122.6(4)
N1 C9 C10 118.4(4)
C8 C9 C10 119.0(4)
C43 C44 C45 120.1(5)
C51 C46 C47 118.8(5)
C51 C46 P2 123.3(4)
C47 C46 P2 117.9(4)
C22 C27 C26 119.5(5)
C20 C21 C16 120.4(5)
C19 C20 C21 120.4(5)
C29 C28 C33 118.8(5)
C29 C28 P3 118.6(4)
C33 C28 P3 122.2(4)
C5 C4 C3 122.4(5)
C27 C22 C23 118.8(5)
C27 C22 P3 121.2(4)
C23 C22 P3 119.5(4)
C44 C45 C40 120.9(5)
C12 C13 C14 120.1(5)
C12 C11 C10 119.8(5)
C43 C42 C41 119.8(5)
C4 C3 C8 117.7(5)
C4 C3 P1 122.1(4)
C8 C3 P1 120.2(4)
C7 C8 C3 119.3(4)
C7 C8 C9 118.0(4)
C3 C8 C9 122.7(4)
C6 C7 C8 121.1(5)
C13 C14 C15 119.7(5)
C39 C34 C35 118.7(5)
C39 C34 P2 116.2(4)
C35 C34 P2 125.0(4)
C31 C30 C29 119.8(5)
C13 C12 C11 120.9(5)
C24 C23 C22 121.1(5)
C42 C43 C44 120.1(5)
C26 C25 C24 120.0(5)
C50 C49 C48 119.1(5)
C25 C24 C23 119.7(5)
C33 C32 C31 120.0(5)
C19 C18 C17 120.6(5)
C49 C48 C47 120.6(6)
C48 C47 C46 120.7(6)
C32 C33 C28 120.7(5)
C18 C19 C20 119.8(5)
C30 C31 C32 119.9(5)
C1 P1 C3 106.0(2)
C1 P1 C2 101.3(3)
C3 P1 C2 95.7(2)
C1 P1 Ru1 120.38(19)
C3 P1 Ru1 109.78(16)
C2 P1 Ru1 120.26(18)
C36 C35 C34 120.4(5)
C37 C36 C35 120.3(5)
C38 C37 C36 120.0(5)
C201 C200 C203 122.5(6)
C201 C200 Br1 118.8(4)
C203 C200 Br1 118.7(4)
C200 C201 C204 116.5(7)
C205 C202 C203 119.1(6)
C200 C203 C202 119.7(6)
C202 C205 C204 119.8(7)
C201 C204 C205 122.3(7)
C114 C110 C111 57.4(9)
C114 C110 C112 118.3(11)
C111 C110 C112 175.7(12)
Br5A C111 C114 91.5(12)
Br5A C111 C110 142.5(12)
C114 C111 C110 51.7(8)
C113 C112 C110 145.7(16)
C110 C114 C111 70.9(11)
C110 C114 Br5A 113.8(9)
C111 C114 Br5A 43.2(8)
C111 Br5A C114 45.3(8)

loop_
_geom_bond_atom_site_label_1
_geom_bond_atom_site_label_2
_geom_bond_distance
Ru1 N1 2.016(4)
Ru1 P1 2.2496(13)
Ru1 P3 2.3959(13)
Ru1 P2 2.3998(13)
Ru1 Cl1 2.4659(11)
Ru1 Cl2 2.4963(11)
P2 C40 1.833(5)
P2 C34 1.839(5)
P2 C46 1.854(5)
P3 C16 1.832(5)
P3 C28 1.847(5)
P3 C22 1.849(5)
C16 C17 1.391(7)
C16 C21 1.393(7)
N1 C9 1.307(6)
C41 C42 1.389(7)
C41 C40 1.400(7)
C10 C15 1.389(7)
C10 C11 1.392(7)
C10 C9 1.494(6)
C15 C14 1.386(7)
C17 C18 1.395(7)
C51 C46 1.375(7)
C51 C50 1.402(7)
C39 C34 1.392(7)
C39 C38 1.394(7)
C38 C37 1.376(8)
C29 C28 1.385(7)
C29 C30 1.386(7)
C40 C45 1.392(7)
C6 C7 1.382(7)
C6 C5 1.391(8)
C50 C49 1.371(8)
C5 C4 1.367(8)
C26 C25 1.371(8)
C26 C27 1.400(8)
C9 C8 1.480(7)
C44 C43 1.386(8)
C44 C45 1.391(7)
C46 C47 1.389(8)
C27 C22 1.387(7)
C21 C20 1.388(7)
C20 C19 1.380(8)
C28 C33 1.392(7)
C4 C3 1.405(7)
C22 C23 1.396(7)
C13 C12 1.362(8)
C13 C14 1.384(8)
C11 C12 1.382(7)
C42 C43 1.374(8)
C3 C8 1.415(7)
C3 P1 1.829(5)
C8 C7 1.396(7)
C34 C35 1.395(7)
C30 C31 1.385(8)
C23 C24 1.381(8)
C25 C24 1.379(8)
C49 C48 1.373(9)
C32 C33 1.382(8)
C32 C31 1.385(8)
C18 C19 1.366(8)
C48 C47 1.383(9)
P1 C1 1.814(5)
P1 C2 1.833(5)
C35 C36 1.385(8)
C36 C37 1.382(8)
Br1 C200 1.889(6)
C200 C201 1.3991(10)
C200 C203 1.3995(10)
C201 C204 1.3994(10)
C202 C205 1.3987(10)
C202 C203 1.4000(10)
C205 C204 1.3999(10)
C110 C114 1.229(15)
C110 C111 1.481(18)
C110 C112 1.50(2)
C111 Br5A 1.272(17)
C111 C114 1.320(19)
C112 C113 1.17(3)
C114 Br5A 1.857(12)
